data_7113822
loop_
_publ_author_name
'Sharma, Nagendra K.'
'Ganesh, Krishna N.'

_publ_section_title
;
 Expanding the repertoire of pyrrolidyl PNA analogues for DNA/RNA
 hybridization selectivity: aminoethylpyrrolidinone PNA (aepone-PNA)
;
_journal_coden_ASTM CHCOFS
_journal_issue 19
_journal_name_full
;
 Chemical Communications (Cambridge, United Kingdom)
;
_journal_page_first 2484
_journal_page_last 2485
_journal_paper_doi 10.1039/b307362a
_journal_year 2003
_chemical_formula_moiety 'C14 H24 N2 O8 S'
_chemical_formula_sum 'C14 H24 N2 O8 S'
_chemical_formula_weight 380.41
_chemical_name_systematic
;
1-(N-Boc-aminoethyl)-4R-O-mesyl-5-one-proline methyl ester
;
_space_group_IT_number 4
_symmetry_cell_setting monoclinic
_symmetry_space_group_name_Hall 'P 2yb'
_symmetry_space_group_name_H-M 'P 1 21 1'
_atom_sites_solution_hydrogens geom
_atom_sites_solution_primary direct
_atom_sites_solution_secondary difmap
_audit_creation_method SHELXL-97
_cell_angle_alpha 90.00
_cell_angle_beta 103.419(8)
_cell_angle_gamma 90.00
_cell_formula_units_Z 4
_cell_length_a 12.739(5)
_cell_length_b 9.294(4)
_cell_length_c 15.994(6)
_cell_measurement_reflns_used 1710
_cell_measurement_temperature 293(2)
_cell_measurement_theta_max 22.512
_cell_measurement_theta_min 2.327
_cell_volume 1841.9(13)
_computing_cell_refinement 'BRUKER SAINT'
_computing_data_collection 'BRUKER SMART'
_computing_data_reduction 'BRUKER SAINT'
_computing_molecular_graphics SHELXTL
_computing_publication_material SHELXTL
_computing_structure_refinement 'SHELXL-97 (Sheldrick, 1997)'
_computing_structure_solution 'SHELXS-97 (Sheldrick, 1990)'
_diffrn_ambient_temperature 293(2)
_diffrn_measured_fraction_theta_full 0.994
_diffrn_measured_fraction_theta_max 0.994
_diffrn_measurement_device 'Bruker Smart APEX'
_diffrn_measurement_device_type 'CCD Area Detector'
_diffrn_measurement_method 'Omega Scan'
_diffrn_radiation_monochromator graphite
_diffrn_radiation_source 'fine-focus sealed tube'
_diffrn_radiation_type MoK\a
_diffrn_radiation_wavelength 0.71073
_diffrn_reflns_av_R_equivalents 0.0354
_diffrn_reflns_av_sigmaI/netI 0.0708
_diffrn_reflns_limit_h_max 15
_diffrn_reflns_limit_h_min -10
_diffrn_reflns_limit_k_max 11
_diffrn_reflns_limit_k_min -10
_diffrn_reflns_limit_l_max 17
_diffrn_reflns_limit_l_min -19
_diffrn_reflns_number 9094
_diffrn_reflns_theta_full 25.00
_diffrn_reflns_theta_max 25.00
_diffrn_reflns_theta_min 1.64
_exptl_absorpt_coefficient_mu 0.219
_exptl_absorpt_correction_T_max 0.9885
_exptl_absorpt_correction_T_min 0.8780
_exptl_absorpt_correction_type multi-scan
_exptl_absorpt_process_details 'Bruker SADABS'
_exptl_crystal_colour Colourless
_exptl_crystal_density_diffrn 1.372
_exptl_crystal_density_method 'not measured'
_exptl_crystal_description 'Thin Plate'
_exptl_crystal_F_000 808
_exptl_crystal_size_max 0.61
_exptl_crystal_size_mid 0.09
_exptl_crystal_size_min 0.05
_refine_diff_density_max 0.238
_refine_diff_density_min -0.163
_refine_diff_density_rms 0.046
_refine_ls_abs_structure_details 'Flack H D (1983), Acta Cryst. A39, 876-881'
_refine_ls_abs_structure_Flack 0.02(9)
_refine_ls_extinction_method none
_refine_ls_goodness_of_fit_ref 1.109
_refine_ls_hydrogen_treatment mixed
_refine_ls_matrix_type full
_refine_ls_number_parameters 469
_refine_ls_number_reflns 6134
_refine_ls_number_restraints 1
_refine_ls_restrained_S_all 1.109
_refine_ls_R_factor_all 0.0816
_refine_ls_R_factor_gt 0.0652
_refine_ls_shift/su_max 0.000
_refine_ls_shift/su_mean 0.000
_refine_ls_structure_factor_coef Fsqd
_refine_ls_weighting_details 'calc w=1/[\s^2^(Fo^2^)+(0.0430P)^2^+0.0000P] where P=(Fo^2^+2Fc^2^)/3'
_refine_ls_weighting_scheme calc
_refine_ls_wR_factor_gt 0.1213
_refine_ls_wR_factor_ref 0.1283
_reflns_number_gt 5029
_reflns_number_total 6134
_reflns_threshold_expression >2sigma(I)
_cod_duplicate_entry 7104819
_cod_data_source_file b307362a.txt
_cod_data_source_block 3
_cod_depositor_comments
;
The following automatic conversions were performed:

'_symmetry_cell_setting' value 'Monoclinic' changed to 'monoclinic'
according to
/usr/data/users/saulius/automatic-downloads/retrospective/RSC/lib/dictionaries/cif_core.dic
dictionary named 'cif_core.dic' version 2.4.2 from
2011-04-26.

'_exptl_absorpt_correction_type' value 'Multiscan'
changed to 'multi-scan' according to
/usr/data/users/saulius/automatic-downloads/retrospective/RSC/lib/dictionaries/cif_core.dic
dictionary named 'cif_core.dic' version 2.4.2 from 2011-04-26.

Automatic conversion script
Id: cif_fix_values 2281 2013-09-26 08:29:07Z andrius 
;
_cod_original_sg_symbol_H-M P21
_cod_database_code 7113822

loop_
_symmetry_equiv_pos_as_xyz
'x, y, z'
'-x, y+1/2, -z'

loop_
_atom_site_label
_atom_site_type_symbol
_atom_site_fract_x
_atom_site_fract_y
_atom_site_fract_z
_atom_site_U_iso_or_equiv
_atom_site_adp_type
_atom_site_occupancy
_atom_site_symmetry_multiplicity
_atom_site_calc_flag
_atom_site_refinement_flags
S1' S 0.31709(9) 1.00915(13) 1.17186(7) 0.0431(3) Uani 1 1 d .
S2 S -0.19179(12) 0.97935(16) 0.67419(8) 0.0588(4) Uani 1 1 d .
N1 N -0.0993(2) 0.9720(4) 0.3955(2) 0.0364(8) Uani 1 1 d .
N1' N 0.4204(3) 1.0374(3) 0.9037(2) 0.0342(8) Uani 1 1 d .
N2' N 0.6349(3) 0.9159(4) 0.8993(3) 0.0463(10) Uani 1 1 d .
N2 N 0.1212(3) 0.8539(5) 0.4083(2) 0.0469(10) Uani 1 1 d .
O1 O -0.0315(2) 1.1272(3) 0.50616(19) 0.0564(9) Uani 1 1 d .
O1' O 0.4734(2) 1.1807(3) 1.02271(18) 0.0541(8) Uani 1 1 d .
O3 O -0.1197(5) 1.0623(5) 0.7344(3) 0.1213(19) Uani 1 1 d .
O8 O -0.2937(3) 1.0347(6) 0.6354(3) 0.1063(17) Uani 1 1 d .
O3' O 0.3847(3) 1.1192(4) 1.2150(2) 0.0762(11) Uani 1 1 d .
O8' O 0.2068(3) 1.0412(4) 1.1405(2) 0.0681(11) Uani 1 1 d .
O4' O 0.2339(3) 1.1051(4) 0.7793(2) 0.0659(10) Uani 1 1 d .
O5' O 0.2115(3) 0.8744(4) 0.7449(2) 0.0666(10) Uani 1 1 d .
O2' O 0.3653(2) 0.9528(3) 1.09477(17) 0.0517(9) Uani 1 1 d .
O2 O -0.1305(3) 0.9391(5) 0.60286(19) 0.0749(12) Uani 1 1 d .
O6 O 0.2585(2) 1.0075(4) 0.40627(19) 0.0599(9) Uani 1 1 d .
O7 O 0.2722(2) 0.8302(3) 0.50632(18) 0.0501(8) Uani 1 1 d .
O7' O 0.7835(2) 0.8856(3) 0.99952(18) 0.0508(8) Uani 1 1 d .
O6' O 0.7631(3) 1.0861(4) 0.9153(2) 0.0696(10) Uani 1 1 d .
O5 O -0.2609(2) 0.9665(4) 0.2455(2) 0.0578(9) Uani 1 1 d .
O4 O -0.3677(3) 0.8502(4) 0.3138(2) 0.0710(10) Uani 1 1 d .
C5' C 0.4160(3) 1.0874(5) 0.9808(2) 0.0383(10) Uani 1 1 d .
C8' C 0.7314(4) 0.9728(5) 0.9361(3) 0.0433(11) Uani 1 1 d .
C8 C 0.2205(4) 0.9073(5) 0.4372(3) 0.0426(11) Uani 1 1 d .
C13 C -0.2793(4) 0.8919(5) 0.3101(3) 0.0450(11) Uani 1 1 d .
C6 C -0.0284(3) 1.0158(5) 0.3413(2) 0.0413(10) Uani 1 1 d .
H6A H 0.0118 1.1000 0.3665 0.050 Uiso 1 1 calc R
H6B H -0.0721 1.0435 0.2856 0.050 Uiso 1 1 calc R
C5 C -0.0926(3) 1.0310(4) 0.4727(2) 0.0375(10) Uani 1 1 d .
C9' C 0.8990(3) 0.9090(6) 1.0386(3) 0.0521(12) Uani 1 1 d .
C2 C -0.1778(3) 0.8542(4) 0.3765(3) 0.0406(10) Uani 1 1 d .
H2 H -0.1437 0.7708 0.3563 0.049 Uiso 1 1 calc R
C2' C 0.3409(3) 0.9276(5) 0.8696(3) 0.0400(10) Uani 1 1 d .
H2' H 0.3772 0.8434 0.8525 0.048 Uiso 1 1 calc R
C6' C 0.4906(3) 1.0970(5) 0.8524(3) 0.0400(10) Uani 1 1 d .
H6'A H 0.5347 1.1723 0.8850 0.048 Uiso 1 1 calc R
H6'B H 0.4466 1.1403 0.8009 0.048 Uiso 1 1 calc R
C4' C 0.3255(3) 1.0093(5) 1.0095(2) 0.0459(11) Uani 1 1 d .
H4' H 0.2644 1.0742 1.0079 0.055 Uiso 1 1 calc R
C15' C 0.3362(4) 0.8547(6) 1.2340(3) 0.0648(14) Uani 1 1 d .
H15D H 0.4113 0.8294 1.2476 0.097 Uiso 1 1 calc R
H15E H 0.2948 0.7775 1.2026 0.097 Uiso 1 1 calc R
H15F H 0.3130 0.8715 1.2861 0.097 Uiso 1 1 calc R
C7' C 0.5637(3) 0.9848(5) 0.8268(2) 0.0425(10) Uani 1 1 d .
H7'A H 0.5194 0.9119 0.7920 0.051 Uiso 1 1 calc R
H7'B H 0.6068 1.0303 0.7916 0.051 Uiso 1 1 calc R
C9 C 0.3874(3) 0.8538(5) 0.5471(3) 0.0510(12) Uani 1 1 d .
C13' C 0.2569(3) 0.9812(5) 0.7938(3) 0.0428(10) Uani 1 1 d .
C7 C 0.0507(3) 0.9010(6) 0.3286(3) 0.0513(12) Uani 1 1 d .
H7A H 0.0108 0.8188 0.3002 0.062 Uiso 1 1 calc R
H7B H 0.0943 0.9383 0.2912 0.062 Uiso 1 1 calc R
C11 C 0.4018(4) 1.0009(6) 0.5887(3) 0.0649(14) Uani 1 1 d .
H11A H 0.3875 1.0737 0.5450 0.097 Uiso 1 1 calc R
H11B H 0.4745 1.0107 0.6221 0.097 Uiso 1 1 calc R
H11C H 0.3525 1.0115 0.6255 0.097 Uiso 1 1 calc R
C11' C 0.9154(4) 1.0479(6) 1.0883(3) 0.0668(15) Uani 1 1 d .
H13D H 0.9007 1.1275 1.0491 0.100 Uiso 1 1 calc R
H13E H 0.9886 1.0534 1.1212 0.100 Uiso 1 1 calc R
H13F H 0.8673 1.0513 1.1264 0.100 Uiso 1 1 calc R
C4 C -0.1769(3) 0.9593(5) 0.5123(2) 0.0440(12) Uani 1 1 d .
H4 H -0.2421 1.0187 0.5037 0.053 Uiso 1 1 calc R
C3 C -0.2006(4) 0.8189(5) 0.4641(3) 0.0514(12) Uani 1 1 d .
H3A H -0.2752 0.7903 0.4583 0.062 Uiso 1 1 calc R
H3B H -0.1537 0.7427 0.4927 0.062 Uiso 1 1 calc R
C3' C 0.2930(4) 0.8878(5) 0.9462(3) 0.0569(13) Uani 1 1 d .
H3'A H 0.2151 0.8799 0.9285 0.068 Uiso 1 1 calc R
H3'B H 0.3222 0.7970 0.9712 0.068 Uiso 1 1 calc R
C10' C 0.9628(4) 0.9040(7) 0.9692(3) 0.0791(17) Uani 1 1 d .
H10F H 0.9490 0.8146 0.9385 0.119 Uiso 1 1 calc R
H10D H 1.0385 0.9116 0.9952 0.119 Uiso 1 1 calc R
H10E H 0.9413 0.9825 0.9300 0.119 Uiso 1 1 calc R
C10 C 0.4560(4) 0.8389(7) 0.4815(3) 0.0823(19) Uani 1 1 d .
H10A H 0.4358 0.7529 0.4484 0.123 Uiso 1 1 calc R
H10B H 0.5307 0.8335 0.5107 0.123 Uiso 1 1 calc R
H10C H 0.4447 0.9208 0.4439 0.123 Uiso 1 1 calc R
C14' C 0.1259(5) 0.9120(7) 0.6712(3) 0.094(2) Uani 1 1 d .
H14F H 0.0644 0.9459 0.6905 0.140 Uiso 1 1 calc R
H14E H 0.1060 0.8287 0.6356 0.140 Uiso 1 1 calc R
H14D H 0.1506 0.9862 0.6387 0.140 Uiso 1 1 calc R
C14 C -0.3527(4) 0.9984(7) 0.1752(3) 0.0693(15) Uani 1 1 d .
H14A H -0.3835 0.9101 0.1494 0.104 Uiso 1 1 calc R
H14B H -0.3294 1.0556 0.1329 0.104 Uiso 1 1 calc R
H14C H -0.4059 1.0506 0.1967 0.104 Uiso 1 1 calc R
C15 C -0.2009(6) 0.8116(7) 0.7196(4) 0.103(2) Uani 1 1 d .
H15A H -0.1302 0.7701 0.7371 0.154 Uiso 1 1 calc R
H15B H -0.2461 0.7500 0.6781 0.154 Uiso 1 1 calc R
H15C H -0.2315 0.8218 0.7688 0.154 Uiso 1 1 calc R
C12' C 0.9259(4) 0.7816(7) 1.0982(4) 0.0833(19) Uani 1 1 d .
H12E H 0.8854 0.7873 1.1417 0.125 Uiso 1 1 calc R
H12F H 1.0017 0.7821 1.1248 0.125 Uiso 1 1 calc R
H12D H 0.9078 0.6943 1.0659 0.125 Uiso 1 1 calc R
C12 C 0.4104(4) 0.7357(6) 0.6144(4) 0.0822(18) Uani 1 1 d .
H12A H 0.3588 0.7407 0.6495 0.123 Uiso 1 1 calc R
H12B H 0.4818 0.7479 0.6498 0.123 Uiso 1 1 calc R
H12C H 0.4053 0.6436 0.5865 0.123 Uiso 1 1 calc R
H3 H 0.093(3) 0.786(5) 0.436(2) 0.045(13) Uiso 1 1 d .
H3' H 0.617(3) 0.841(5) 0.921(3) 0.045(14) Uiso 1 1 d .

loop_
_atom_site_aniso_label
_atom_site_aniso_U_11
_atom_site_aniso_U_22
_atom_site_aniso_U_33
_atom_site_aniso_U_23
_atom_site_aniso_U_13
_atom_site_aniso_U_12
S1' 0.0451(6) 0.0456(7) 0.0402(6) -0.0040(5) 0.0135(5) 0.0070(6)
S2 0.0772(9) 0.0601(10) 0.0481(7) 0.0026(7) 0.0327(7) -0.0001(7)
N1 0.0331(18) 0.044(2) 0.0316(17) -0.0013(16) 0.0069(14) 0.0025(16)
N1' 0.0367(18) 0.027(2) 0.0374(18) 0.0005(15) 0.0057(15) -0.0005(15)
N2' 0.045(2) 0.036(2) 0.054(2) 0.009(2) 0.0028(19) -0.0045(19)
N2 0.035(2) 0.060(3) 0.045(2) 0.013(2) 0.0086(18) 0.0011(19)
O1 0.051(2) 0.061(2) 0.0552(18) -0.0230(17) 0.0089(16) -0.0140(17)
O1' 0.056(2) 0.057(2) 0.0486(18) -0.0212(16) 0.0115(16) -0.0152(17)
O3 0.185(5) 0.099(4) 0.083(3) -0.037(3) 0.038(3) -0.057(3)
O8 0.098(3) 0.148(5) 0.089(3) 0.033(3) 0.054(3) 0.061(3)
O3' 0.093(3) 0.057(2) 0.077(2) -0.026(2) 0.016(2) -0.009(2)
O8' 0.050(2) 0.088(3) 0.069(2) -0.0037(19) 0.0200(17) 0.0216(19)
O4' 0.071(2) 0.046(2) 0.068(2) 0.0064(19) -0.0101(18) 0.0035(18)
O5' 0.064(2) 0.056(2) 0.064(2) -0.0114(19) -0.0149(18) -0.0137(18)
O2' 0.0563(19) 0.065(2) 0.0345(15) 0.0105(14) 0.0123(14) 0.0179(16)
O2 0.0451(19) 0.139(4) 0.0400(17) 0.010(2) 0.0087(15) 0.017(2)
O6 0.063(2) 0.066(2) 0.0506(18) 0.0208(18) 0.0117(16) -0.0102(19)
O7 0.0453(18) 0.053(2) 0.0469(17) 0.0108(15) -0.0005(15) 0.0024(15)
O7' 0.0418(17) 0.049(2) 0.0543(18) 0.0165(16) -0.0030(15) -0.0032(15)
O6' 0.065(2) 0.061(2) 0.073(2) 0.032(2) -0.0054(18) -0.0182(19)
O5 0.0403(17) 0.068(2) 0.0574(18) 0.0222(18) -0.0040(15) -0.0012(16)
O4 0.041(2) 0.099(3) 0.068(2) 0.010(2) 0.0019(17) -0.0121(19)
C5' 0.036(2) 0.043(3) 0.032(2) 0.002(2) 0.0008(19) 0.012(2)
C8' 0.048(3) 0.041(3) 0.042(2) 0.000(2) 0.010(2) 0.004(2)
C8 0.049(3) 0.049(3) 0.034(2) 0.001(2) 0.017(2) 0.013(2)
C13 0.046(3) 0.042(3) 0.048(3) -0.011(2) 0.010(2) -0.004(2)
C6 0.037(2) 0.052(3) 0.034(2) 0.003(2) 0.0056(18) -0.008(2)
C5 0.032(2) 0.038(3) 0.039(2) -0.006(2) 0.0028(18) 0.006(2)
C9' 0.037(3) 0.065(3) 0.051(3) 0.004(3) 0.002(2) 0.000(2)
C2 0.043(2) 0.031(2) 0.048(2) 0.000(2) 0.010(2) -0.0017(19)
C2' 0.041(2) 0.034(2) 0.044(2) -0.0038(19) 0.008(2) -0.0026(19)
C6' 0.040(2) 0.040(3) 0.040(2) 0.005(2) 0.0088(19) 0.001(2)
C4' 0.042(2) 0.057(3) 0.037(2) 0.007(2) 0.0043(19) 0.005(2)
C15' 0.080(4) 0.066(4) 0.054(3) 0.003(3) 0.028(3) 0.006(3)
C7' 0.041(2) 0.050(3) 0.034(2) 0.007(2) 0.0037(19) -0.002(2)
C9 0.040(3) 0.055(3) 0.051(3) -0.002(2) -0.004(2) 0.004(2)
C13' 0.044(3) 0.044(3) 0.040(2) -0.001(2) 0.010(2) -0.003(2)
C7 0.044(3) 0.072(4) 0.037(2) 0.002(2) 0.008(2) 0.004(2)
C11 0.070(3) 0.059(3) 0.060(3) -0.012(3) 0.003(3) 0.004(3)
C11' 0.060(3) 0.071(4) 0.065(3) -0.010(3) 0.004(3) -0.003(3)
C4 0.032(2) 0.062(3) 0.036(2) 0.006(2) 0.0051(19) 0.007(2)
C3 0.052(3) 0.047(3) 0.052(3) 0.015(2) 0.007(2) -0.009(2)
C3' 0.062(3) 0.066(3) 0.040(2) 0.000(2) 0.006(2) -0.022(3)
C10' 0.064(4) 0.101(5) 0.075(4) -0.002(3) 0.022(3) 0.008(3)
C10 0.045(3) 0.111(5) 0.088(4) -0.029(4) 0.008(3) 0.009(3)
C14' 0.081(4) 0.107(5) 0.071(4) -0.007(4) -0.026(3) -0.022(4)
C14 0.057(3) 0.087(4) 0.055(3) 0.013(3) -0.006(2) -0.005(3)
C15 0.151(6) 0.073(5) 0.111(5) 0.011(4) 0.085(5) -0.010(4)
C12' 0.054(3) 0.086(4) 0.093(4) 0.030(4) -0.018(3) 0.006(3)
C12 0.072(4) 0.067(4) 0.088(4) 0.014(3) -0.022(3) 0.008(3)

loop_
_atom_type_symbol
_atom_type_description
_atom_type_scat_dispersion_real
_atom_type_scat_dispersion_imag
_atom_type_scat_source
C C 0.0033 0.0016 'International Tables Vol C Tables 4.2.6.8 and 6.1.1.4'
H H 0.0000 0.0000 'International Tables Vol C Tables 4.2.6.8 and 6.1.1.4'
N N 0.0061 0.0033 'International Tables Vol C Tables 4.2.6.8 and 6.1.1.4'
O O 0.0106 0.0060 'International Tables Vol C Tables 4.2.6.8 and 6.1.1.4'
S S 0.1246 0.1234 'International Tables Vol C Tables 4.2.6.8 and 6.1.1.4'

loop_
_geom_angle_atom_site_label_1
_geom_angle_atom_site_label_2
_geom_angle_atom_site_label_3
_geom_angle
O8' S1' O3' 117.8(2)
O8' S1' O2' 109.05(18)
O3' S1' O2' 108.5(2)
O8' S1' C15' 112.0(3)
O3' S1' C15' 109.4(2)
O2' S1' C15' 98.3(2)
O3 S2 O8 119.8(3)
O3 S2 O2 105.9(3)
O8 S2 O2 109.3(2)
O3 S2 C15 107.7(3)
O8 S2 C15 111.7(3)
O2 S2 C15 100.6(3)
C5 N1 C6 121.5(3)
C5 N1 C2 113.1(3)
C6 N1 C2 125.2(3)
C5' N1' C2' 114.6(3)
C5' N1' C6' 123.5(3)
C2' N1' C6' 121.5(3)
C8' N2' C7' 121.2(4)
C8 N2 C7 122.4(4)
C13' O5' C14' 116.5(4)
C4' O2' S1' 120.0(3)
C4 O2 S2 122.8(3)
C8 O7 C9 121.8(4)
C8' O7' C9' 119.9(3)
C13 O5 C14 117.4(4)
O1' C5' N1' 127.2(4)
O1' C5' C4' 124.7(4)
N1' C5' C4' 108.1(4)
O6' C8' N2' 123.7(4)
O6' C8' O7' 126.7(4)
N2' C8' O7' 109.5(4)
O6 C8 N2 125.6(4)
O6 C8 O7 125.3(4)
N2 C8 O7 109.1(4)
O4 C13 O5 123.2(4)
O4 C13 C2 123.2(4)
O5 C13 C2 113.4(4)
N1 C6 C7 114.2(4)
O1 C5 N1 127.0(4)
O1 C5 C4 125.2(4)
N1 C5 C4 107.8(4)
O7' C9' C11' 110.7(4)
O7' C9' C12' 102.1(4)
C11' C9' C12' 110.9(4)
O7' C9' C10' 109.6(4)
C11' C9' C10' 112.3(4)
C12' C9' C10' 110.8(4)
N1 C2 C13 113.8(3)
N1 C2 C3 103.6(3)
C13 C2 C3 112.3(4)
N1' C2' C13' 111.9(3)
N1' C2' C3' 104.0(3)
C13' C2' C3' 112.6(4)
N1' C6' C7' 112.7(3)
O2' C4' C3' 110.1(4)
O2' C4' C5' 109.5(3)
C3' C4' C5' 105.3(3)
N2' C7' C6' 113.5(3)
O7 C9 C11 109.5(4)
O7 C9 C12 102.4(4)
C11 C9 C12 110.9(4)
O7 C9 C10 110.7(3)
C11 C9 C10 110.9(5)
C12 C9 C10 112.1(5)
O4' C13' O5' 123.9(4)
O4' C13' C2' 124.9(4)
O5' C13' C2' 111.3(4)
N2 C7 C6 113.0(3)
O2 C4 C3 112.8(4)
O2 C4 C5 108.1(3)
C3 C4 C5 104.1(3)
C4 C3 C2 102.9(3)
C4' C3' C2' 104.9(3)

loop_
_geom_bond_atom_site_label_1
_geom_bond_atom_site_label_2
_geom_bond_distance
S1' O8' 1.410(3)
S1' O3' 1.410(4)
S1' O2' 1.588(3)
S1' C15' 1.730(5)
S2 O3 1.398(5)
S2 O8 1.400(4)
S2 O2 1.570(3)
S2 C15 1.736(6)
N1 C5 1.336(5)
N1 C6 1.448(5)
N1 C2 1.466(5)
N1' C5' 1.331(5)
N1' C2' 1.452(5)
N1' C6' 1.456(5)
N2' C8' 1.342(5)
N2' C7' 1.446(5)
N2 C8 1.337(6)
N2 C7 1.447(5)
O1 C5 1.224(5)
O1' C5' 1.229(5)
O4' C13' 1.197(5)
O5' C13' 1.313(5)
O5' C14' 1.450(6)
O2' C4' 1.440(5)
O2 C4 1.443(5)
O6 C8 1.207(5)
O7 C8 1.353(5)
O7 C9 1.477(5)
O7' C8' 1.346(5)
O7' C9' 1.476(5)
O6' C8' 1.202(5)
O5 C13 1.310(5)
O5 C14 1.453(5)
O4 C13 1.206(5)
C5' C4' 1.521(6)
C13 C2 1.511(6)
C6 C7 1.514(6)
C5 C4 1.521(6)
C9' C11' 1.505(7)
C9' C12' 1.509(7)
C9' C10' 1.522(6)
C2 C3 1.531(5)
C2' C13' 1.504(6)
C2' C3' 1.534(6)
C6' C7' 1.516(6)
C4' C3' 1.509(6)
C9 C11 1.513(7)
C9 C12 1.518(7)
C9 C10 1.519(6)
C4 C3 1.511(6)

loop_
_geom_torsion_atom_site_label_1
_geom_torsion_atom_site_label_2
_geom_torsion_atom_site_label_3
_geom_torsion_atom_site_label_4
_geom_torsion
O8' S1' O2' C4' 33.7(4)
O3' S1' O2' C4' -95.7(4)
C15' S1' O2' C4' 150.6(4)
O3 S2 O2 C4 -130.2(4)
O8 S2 O2 C4 0.1(5)
C15 S2 O2 C4 117.8(5)
C2' N1' C5' O1' -179.3(4)
C6' N1' C5' O1' -5.6(6)
C2' N1' C5' C4' 0.2(5)
C6' N1' C5' C4' 173.9(3)
C7' N2' C8' O6' 3.9(7)
C7' N2' C8' O7' -177.5(4)
C9' O7' C8' O6' -13.4(7)
C9' O7' C8' N2' 168.0(4)
C7 N2 C8 O6 7.6(7)
C7 N2 C8 O7 -171.9(4)
C9 O7 C8 O6 -5.9(6)
C9 O7 C8 N2 173.6(3)
C14 O5 C13 O4 -0.4(7)
C14 O5 C13 C2 175.4(4)
C5 N1 C6 C7 112.6(4)
C2 N1 C6 C7 -62.3(5)
C6 N1 C5 O1 1.9(6)
C2 N1 C5 O1 177.3(4)
C6 N1 C5 C4 -179.2(3)
C2 N1 C5 C4 -3.8(5)
C8' O7' C9' C11' 67.5(5)
C8' O7' C9' C12' -174.5(4)
C8' O7' C9' C10' -57.0(5)
C5 N1 C2 C13 107.8(4)
C6 N1 C2 C13 -77.0(5)
C5 N1 C2 C3 -14.5(4)
C6 N1 C2 C3 160.7(4)
O4 C13 C2 N1 -142.7(4)
O5 C13 C2 N1 41.4(5)
O4 C13 C2 C3 -25.4(6)
O5 C13 C2 C3 158.8(4)
C5' N1' C2' C13' 110.9(4)
C6' N1' C2' C13' -62.9(5)
C5' N1' C2' C3' -10.8(5)
C6' N1' C2' C3' 175.3(4)
C5' N1' C6' C7' 124.6(4)
C2' N1' C6' C7' -62.1(5)
S1' O2' C4' C3' -128.0(3)
S1' O2' C4' C5' 116.7(3)
O1' C5' C4' O2' -51.3(6)
N1' C5' C4' O2' 129.2(4)
O1' C5' C4' C3' -169.7(4)
N1' C5' C4' C3' 10.8(5)
C8' N2' C7' C6' -87.2(5)
N1' C6' C7' N2' -60.2(5)
C8 O7 C9 C11 67.3(5)
C8 O7 C9 C12 -174.9(4)
C8 O7 C9 C10 -55.2(6)
C14' O5' C13' O4' -2.4(7)
C14' O5' C13' C2' 177.7(4)
N1' C2' C13' O4' -23.5(6)
C3' C2' C13' O4' 93.2(5)
N1' C2' C13' O5' 156.4(4)
C3' C2' C13' O5' -86.8(4)
C8 N2 C7 C6 -96.5(5)
N1 C6 C7 N2 -59.4(5)
S2 O2 C4 C3 -112.2(4)
S2 O2 C4 C5 133.3(4)
O1 C5 C4 O2 -40.2(6)
N1 C5 C4 O2 140.9(4)
O1 C5 C4 C3 -160.3(4)
N1 C5 C4 C3 20.8(4)
O2 C4 C3 C2 -145.3(3)
C5 C4 C3 C2 -28.4(4)
N1 C2 C3 C4 26.2(4)
C13 C2 C3 C4 -97.1(4)
O2' C4' C3' C2' -134.7(4)
C5' C4' C3' C2' -16.6(5)
N1' C2' C3' C4' 16.6(4)
C13' C2' C3' C4' -104.8(4)
